data_7005012
loop_
_publ_author_name
'Kokatam, Swarna-Latha'
'Chaudhuri, Phalguni'
'Weyherm\"uller, Thomas'
'Wieghardt, Karl'

_publ_section_title
;
 Molecular and electronic structure of square planar complexes
 [PdII(tbpy)(L N,O IP)]0, [PdII(tbpy)(LN,O ISQ)](PF6), and
 [PdII(tbpy)(L N,O IBQ)](PF6)(BF4).2CH2Cl2: an o-iminophenolato based
 ligand centered, three-membered redox series.
;
_journal_issue 3
_journal_name_full 'Dalton transactions (Cambridge, England : 2003)'
_journal_page_first 373
_journal_page_last 378
_journal_paper_doi 10.1039/b614745c
_journal_year 2007
_chemical_formula_moiety 'C39 H48 F3 N3 O Pd]+, (P F6)-'
_chemical_formula_sum 'C39 H48 F9 N3 O P Pd'
_chemical_formula_weight 883.17
_chemical_name_systematic
;
?
;
_space_group_IT_number 61
_symmetry_cell_setting orthorhombic
_symmetry_space_group_name_Hall '-P 2ac 2ab'
_symmetry_space_group_name_H-M 'P b c a'
_atom_sites_solution_hydrogens geom
_atom_sites_solution_primary direct
_atom_sites_solution_secondary difmap
_audit_creation_method SHELXL-97
_cell_angle_alpha 90.00
_cell_angle_beta 90.00
_cell_angle_gamma 90.00
_cell_formula_units_Z 8
_cell_length_a 17.7791(5)
_cell_length_b 20.9990(7)
_cell_length_c 21.6489(7)
_cell_measurement_temperature 100(2)
_cell_volume 8082.5(4)
_computing_cell_refinement 'Nonius Collect Software'
_computing_data_collection 'Nonius Collect Software'
_computing_data_reduction 'Nonius Collect Software'
_computing_structure_refinement 'SHELXL-97 (Sheldrick, 1997)'
_computing_structure_solution 'SHELXS-97 (Sheldrick, 1990)'
_diffrn_ambient_temperature 100(2)
_diffrn_measured_fraction_theta_full 0.998
_diffrn_measured_fraction_theta_max 0.998
_diffrn_measurement_device_type 'Nonius Kappa-CCD'
_diffrn_measurement_method '511 images at 1.0 deg stepwise rotation in omega and phi, 130 sec./frame'
_diffrn_radiation_monochromator graphite
_diffrn_radiation_source 'rotating anode, 50 kV, 80 mA'
_diffrn_radiation_type MoK\a
_diffrn_radiation_wavelength 0.71073
_diffrn_reflns_av_R_equivalents 0.0811
_diffrn_reflns_av_sigmaI/netI 0.0441
_diffrn_reflns_limit_h_max 21
_diffrn_reflns_limit_h_min -21
_diffrn_reflns_limit_k_max 25
_diffrn_reflns_limit_k_min -25
_diffrn_reflns_limit_l_max 26
_diffrn_reflns_limit_l_min -26
_diffrn_reflns_number 88473
_diffrn_reflns_theta_full 26.00
_diffrn_reflns_theta_max 26.00
_diffrn_reflns_theta_min 2.94
_exptl_absorpt_coefficient_mu 0.574
_exptl_absorpt_correction_type none
_exptl_crystal_colour orange-brown
_exptl_crystal_density_diffrn 1.452
_exptl_crystal_density_method 'not measured'
_exptl_crystal_description 'transparent parallelepiped'
_exptl_crystal_F_000 3624
_exptl_crystal_size_max 0.03
_exptl_crystal_size_mid 0.03
_exptl_crystal_size_min 0.03
_refine_diff_density_max 0.680
_refine_diff_density_min -0.596
_refine_diff_density_rms 0.077
_refine_ls_extinction_method none
_refine_ls_goodness_of_fit_ref 1.037
_refine_ls_hydrogen_treatment constr
_refine_ls_matrix_type full
_refine_ls_number_parameters 499
_refine_ls_number_reflns 7921
_refine_ls_number_restraints 0
_refine_ls_restrained_S_all 1.037
_refine_ls_R_factor_all 0.0746
_refine_ls_R_factor_gt 0.0417
_refine_ls_shift/su_max 0.001
_refine_ls_shift/su_mean 0.000
_refine_ls_structure_factor_coef Fsqd
_refine_ls_weighting_details 'calc w=1/[\s^2^(Fo^2^)+(0.0342P)^2^+11.0739P] where P=(Fo^2^+2Fc^2^)/3'
_refine_ls_weighting_scheme calc
_refine_ls_wR_factor_gt 0.0803
_refine_ls_wR_factor_ref 0.0928
_reflns_number_gt 5657
_reflns_number_total 7921
_reflns_threshold_expression >2sigma(I)
_cod_data_source_file b614745c.txt
_cod_data_source_block 2
_cod_depositor_comments
;
The following automatic conversions were performed:
'_symmetry_cell_setting' value 'Orthorhombic' changed to 'orthorhombic'
according to '/home/saulius/struct/CIF-dictionaries/cif_core.dic'
dictionary named 'cif_core.dic' version 2.4.1 from 2010-06-29.

Automatic conversion script
Id: cif_fix_enum 1527 2010-12-29 10:47:43Z saulius 
;
_cod_original_sg_symbol_H-M Pbca
_cod_database_code 7005012

loop_
_symmetry_equiv_pos_as_xyz
'x, y, z'
'-x+1/2, -y, z+1/2'
'-x, y+1/2, -z+1/2'
'x+1/2, -y+1/2, -z'
'-x, -y, -z'
'x-1/2, y, -z-1/2'
'x, -y-1/2, z-1/2'
'-x-1/2, y-1/2, z'

loop_
_atom_site_label
_atom_site_type_symbol
_atom_site_fract_x
_atom_site_fract_y
_atom_site_fract_z
_atom_site_U_iso_or_equiv
_atom_site_adp_type
_atom_site_occupancy
_atom_site_symmetry_multiplicity
_atom_site_calc_flag
_atom_site_refinement_flags
_atom_site_disorder_assembly
_atom_site_disorder_group
Pd1 Pd 0.984121(14) 0.136310(12) 0.463720(10) 0.02351(8) Uani 1 1 d . . .
O1 O 0.98501(13) 0.13726(11) 0.55530(9) 0.0292(5) Uani 1 1 d . . .
C1 C 0.93108(17) 0.17097(15) 0.58010(14) 0.0236(7) Uani 1 1 d . . .
C2 C 0.92080(17) 0.17667(14) 0.64498(14) 0.0225(7) Uani 1 1 d . . .
C3 C 0.85771(18) 0.20949(15) 0.66424(15) 0.0268(8) Uani 1 1 d . . .
H3 H 0.8491 0.2130 0.7074 0.032 Uiso 1 1 calc R . .
C4 C 0.80416(17) 0.23868(15) 0.62321(15) 0.0249(7) Uani 1 1 d . . .
C5 C 0.81859(17) 0.23816(15) 0.56176(15) 0.0248(7) Uani 1 1 d . . .
H5 H 0.7865 0.2606 0.5342 0.030 Uiso 1 1 calc R . .
C6 C 0.88168(17) 0.20414(15) 0.53843(14) 0.0231(7) Uani 1 1 d . . .
N7 N 0.89989(14) 0.19931(12) 0.47760(11) 0.0238(6) Uani 1 1 d . . .
C8 C 0.85900(17) 0.23852(16) 0.43573(14) 0.0246(7) Uani 1 1 d . . .
C9 C 0.79141(19) 0.21637(17) 0.41080(15) 0.0317(8) Uani 1 1 d . . .
H9 H 0.7752 0.1741 0.4191 0.038 Uiso 1 1 calc R . .
C10 C 0.7480(2) 0.25580(18) 0.37399(16) 0.0377(9) Uani 1 1 d . . .
H10 H 0.7024 0.2403 0.3567 0.045 Uiso 1 1 calc R . .
C11 C 0.7707(2) 0.31737(18) 0.36241(16) 0.0374(9) Uani 1 1 d . . .
H11 H 0.7396 0.3448 0.3386 0.045 Uiso 1 1 calc R . .
C12 C 0.8381(2) 0.33933(17) 0.38506(15) 0.0313(8) Uani 1 1 d . . .
H12 H 0.8537 0.3816 0.3762 0.038 Uiso 1 1 calc R . .
C13 C 0.88371(18) 0.30010(16) 0.42093(14) 0.0263(7) Uani 1 1 d . . .
C14 C 0.97738(19) 0.14591(15) 0.68934(14) 0.0253(7) Uani 1 1 d . . .
C15 C 0.9578(2) 0.15963(19) 0.75677(15) 0.0407(10) Uani 1 1 d . . .
H15A H 0.9960 0.1405 0.7837 0.061 Uiso 1 1 calc R . .
H15B H 0.9085 0.1414 0.7664 0.061 Uiso 1 1 calc R . .
H15C H 0.9566 0.2058 0.7635 0.061 Uiso 1 1 calc R . .
C16 C 0.9761(2) 0.07335(15) 0.68090(15) 0.0308(8) Uani 1 1 d . . .
H16A H 0.9879 0.0629 0.6379 0.046 Uiso 1 1 calc R . .
H16B H 0.9261 0.0570 0.6913 0.046 Uiso 1 1 calc R . .
H16C H 1.0136 0.0538 0.7082 0.046 Uiso 1 1 calc R . .
C17 C 1.05668(19) 0.17221(17) 0.67694(16) 0.0341(8) Uani 1 1 d . . .
H17A H 1.0571 0.2183 0.6843 0.051 Uiso 1 1 calc R . .
H17B H 1.0707 0.1636 0.6340 0.051 Uiso 1 1 calc R . .
H17C H 1.0927 0.1515 0.7047 0.051 Uiso 1 1 calc R . .
C18 C 0.73291(18) 0.26818(16) 0.65045(15) 0.0271(8) Uani 1 1 d . . .
C19 C 0.6903(2) 0.21769(18) 0.68863(18) 0.0426(10) Uani 1 1 d . . .
H19A H 0.6449 0.2368 0.7064 0.064 Uiso 1 1 calc R . .
H19B H 0.7228 0.2021 0.7219 0.064 Uiso 1 1 calc R . .
H19C H 0.6761 0.1821 0.6618 0.064 Uiso 1 1 calc R . .
C20 C 0.67911(19) 0.29040(18) 0.59937(16) 0.0353(9) Uani 1 1 d . . .
H20A H 0.7032 0.3242 0.5752 0.053 Uiso 1 1 calc R . .
H20B H 0.6328 0.3068 0.6180 0.053 Uiso 1 1 calc R . .
H20C H 0.6670 0.2544 0.5723 0.053 Uiso 1 1 calc R . .
C21 C 0.7528(2) 0.32464(18) 0.69167(17) 0.0428(10) Uani 1 1 d . . .
H21A H 0.7792 0.3570 0.6672 0.064 Uiso 1 1 calc R . .
H21B H 0.7855 0.3102 0.7254 0.064 Uiso 1 1 calc R . .
H21C H 0.7067 0.3430 0.7089 0.064 Uiso 1 1 calc R . .
C22 C 0.9590(2) 0.32288(18) 0.44164(17) 0.0366(9) Uani 1 1 d . . .
F23 F 1.01503(11) 0.28890(11) 0.41655(10) 0.0488(6) Uani 1 1 d . . .
F24 F 0.97179(13) 0.38358(10) 0.42597(12) 0.0552(6) Uani 1 1 d . . .
F25 F 0.96925(14) 0.31978(12) 0.50282(10) 0.0565(7) Uani 1 1 d . . .
N31 N 1.07104(15) 0.07645(12) 0.45955(12) 0.0263(6) Uani 1 1 d . . .
C32 C 1.1079(2) 0.05480(18) 0.50958(15) 0.0351(9) Uani 1 1 d . . .
H32 H 1.0875 0.0627 0.5494 0.042 Uiso 1 1 calc R . .
C33 C 1.1742(2) 0.02166(17) 0.50460(15) 0.0341(9) Uani 1 1 d . . .
H33 H 1.1989 0.0071 0.5408 0.041 Uiso 1 1 calc R . .
C34 C 1.20552(18) 0.00922(15) 0.44666(15) 0.0250(7) Uani 1 1 d . . .
C35 C 1.16521(17) 0.03035(14) 0.39545(14) 0.0225(7) Uani 1 1 d . . .
H35 H 1.1836 0.0218 0.3551 0.027 Uiso 1 1 calc R . .
C36 C 1.09875(18) 0.06355(15) 0.40269(14) 0.0224(7) Uani 1 1 d . . .
C37 C 1.05249(17) 0.09004(15) 0.35195(14) 0.0210(7) Uani 1 1 d . . .
C38 C 1.06573(17) 0.08012(14) 0.29025(13) 0.0204(7) Uani 1 1 d . . .
H38 H 1.1080 0.0555 0.2780 0.025 Uiso 1 1 calc R . .
C39 C 1.01818(18) 0.10548(14) 0.24502(14) 0.0220(7) Uani 1 1 d . . .
C40 C 0.95930(18) 0.14297(16) 0.26630(14) 0.0275(8) Uani 1 1 d . . .
H40 H 0.9259 0.1621 0.2375 0.033 Uiso 1 1 calc R . .
C41 C 0.94882(18) 0.15275(16) 0.32828(14) 0.0262(8) Uani 1 1 d . . .
H41 H 0.9081 0.1789 0.3411 0.031 Uiso 1 1 calc R . .
N42 N 0.99313(14) 0.12726(12) 0.37164(11) 0.0200(6) Uani 1 1 d . . .
C43 C 1.28250(18) -0.02292(16) 0.44320(15) 0.0272(8) Uani 1 1 d . . .
C44 C 1.3066(2) -0.03562(19) 0.37689(16) 0.0418(10) Uani 1 1 d . . .
H44A H 1.2703 -0.0643 0.3572 0.063 Uiso 1 1 calc R . .
H44B H 1.3565 -0.0554 0.3767 0.063 Uiso 1 1 calc R . .
H44C H 1.3085 0.0047 0.3541 0.063 Uiso 1 1 calc R . .
C45 C 1.2801(2) -0.08590(18) 0.47891(18) 0.0438(10) Uani 1 1 d . . .
H45A H 1.2665 -0.0776 0.5220 0.066 Uiso 1 1 calc R . .
H45B H 1.3296 -0.1063 0.4773 0.066 Uiso 1 1 calc R . .
H45C H 1.2426 -0.1141 0.4602 0.066 Uiso 1 1 calc R . .
C46 C 1.3403(2) 0.02114(19) 0.47423(18) 0.0427(10) Uani 1 1 d . . .
H46A H 1.3399 0.0627 0.4537 0.064 Uiso 1 1 calc R . .
H46B H 1.3906 0.0023 0.4708 0.064 Uiso 1 1 calc R . .
H46C H 1.3273 0.0265 0.5179 0.064 Uiso 1 1 calc R . .
C47 C 1.03129(17) 0.09236(16) 0.17629(14) 0.0249(7) Uani 1 1 d . . .
C48 C 0.9660(2) 0.11672(19) 0.13697(16) 0.0378(9) Uani 1 1 d . . .
H48A H 0.9633 0.1632 0.1401 0.057 Uiso 1 1 calc R . .
H48B H 0.9189 0.0980 0.1518 0.057 Uiso 1 1 calc R . .
H48C H 0.9741 0.1045 0.0938 0.057 Uiso 1 1 calc R . .
C49 C 1.0385(2) 0.02019(16) 0.16591(15) 0.0335(8) Uani 1 1 d . . .
H49A H 1.0458 0.0117 0.1218 0.050 Uiso 1 1 calc R . .
H49B H 0.9926 -0.0011 0.1801 0.050 Uiso 1 1 calc R . .
H49C H 1.0817 0.0040 0.1892 0.050 Uiso 1 1 calc R . .
C50 C 1.1039(2) 0.12575(17) 0.15644(16) 0.0355(9) Uani 1 1 d . . .
H50A H 1.0988 0.1717 0.1629 0.053 Uiso 1 1 calc R . .
H50B H 1.1133 0.1173 0.1126 0.053 Uiso 1 1 calc R . .
H50C H 1.1460 0.1096 0.1811 0.053 Uiso 1 1 calc R . .
P60 P 1.29413(5) 0.00733(5) 0.19437(4) 0.0324(2) Uani 1 1 d . . .
F61 F 1.35850(14) -0.01065(18) 0.14705(11) 0.0954(12) Uani 1 1 d . . .
F62 F 1.23146(13) -0.01297(12) 0.14507(10) 0.0544(6) Uani 1 1 d . . .
F63 F 1.22940(11) 0.02590(10) 0.24212(9) 0.0423(5) Uani 1 1 d . . .
F64 F 1.35605(12) 0.02758(11) 0.24379(9) 0.0487(6) Uani 1 1 d . . .
F65 F 1.29240(14) 0.07730(12) 0.16744(12) 0.0682(8) Uani 1 1 d . . .
F66 F 1.29520(15) -0.06258(11) 0.22246(11) 0.0642(7) Uani 1 1 d . . .

loop_
_atom_site_aniso_label
_atom_site_aniso_U_11
_atom_site_aniso_U_22
_atom_site_aniso_U_33
_atom_site_aniso_U_23
_atom_site_aniso_U_13
_atom_site_aniso_U_12
Pd1 0.02427(13) 0.03117(14) 0.01508(12) 0.00133(11) 0.00172(11) 0.00815(11)
O1 0.0317(12) 0.0405(14) 0.0155(10) 0.0024(10) 0.0042(10) 0.0133(12)
C1 0.0197(17) 0.0282(19) 0.0230(17) -0.0006(15) 0.0031(13) 0.0006(14)
C2 0.0265(18) 0.0224(17) 0.0185(16) 0.0001(14) -0.0016(13) -0.0002(14)
C3 0.0287(19) 0.0334(19) 0.0184(16) -0.0031(15) 0.0031(14) 0.0013(15)
C4 0.0242(17) 0.0254(18) 0.0252(18) -0.0016(14) 0.0036(14) -0.0017(14)
C5 0.0234(17) 0.0280(18) 0.0231(17) 0.0006(14) 0.0014(14) 0.0040(14)
C6 0.0242(16) 0.0256(17) 0.0196(16) -0.0002(15) 0.0010(14) 0.0023(13)
N7 0.0219(14) 0.0300(15) 0.0196(14) 0.0018(11) 0.0000(11) 0.0071(12)
C8 0.0255(17) 0.0305(19) 0.0178(16) 0.0003(14) 0.0026(14) 0.0071(15)
C9 0.0287(19) 0.035(2) 0.0311(19) 0.0048(16) 0.0003(15) 0.0028(16)
C10 0.0302(19) 0.046(2) 0.037(2) 0.0041(18) -0.0079(17) 0.0016(18)
C11 0.037(2) 0.047(2) 0.0287(19) 0.0107(17) -0.0042(16) 0.0149(18)
C12 0.041(2) 0.0294(19) 0.0236(18) 0.0022(15) 0.0065(16) 0.0059(16)
C13 0.0281(18) 0.0314(19) 0.0193(17) -0.0028(14) 0.0048(14) 0.0025(15)
C14 0.0314(19) 0.0265(18) 0.0180(15) -0.0008(13) 0.0013(14) 0.0006(15)
C15 0.051(2) 0.052(2) 0.0192(18) -0.0032(17) -0.0016(17) 0.016(2)
C16 0.033(2) 0.0310(19) 0.0288(18) 0.0052(15) 0.0005(15) 0.0019(16)
C17 0.031(2) 0.036(2) 0.035(2) 0.0015(17) -0.0103(16) -0.0016(16)
C18 0.0233(18) 0.0327(19) 0.0254(17) -0.0028(15) 0.0052(14) 0.0032(15)
C19 0.033(2) 0.050(2) 0.045(2) 0.006(2) 0.0152(18) 0.0038(18)
C20 0.0276(19) 0.042(2) 0.036(2) -0.0038(17) 0.0030(16) 0.0100(16)
C21 0.034(2) 0.050(2) 0.045(2) -0.022(2) 0.0029(18) 0.0103(19)
C22 0.044(2) 0.036(2) 0.0303(19) 0.0003(17) 0.0002(17) -0.0036(18)
F23 0.0282(11) 0.0582(14) 0.0601(15) -0.0065(12) 0.0018(11) -0.0004(11)
F24 0.0570(16) 0.0380(13) 0.0706(17) 0.0072(12) -0.0062(13) -0.0132(11)
F25 0.0703(17) 0.0676(16) 0.0316(12) -0.0049(11) -0.0128(11) -0.0262(13)
N31 0.0288(14) 0.0316(16) 0.0185(14) 0.0016(12) 0.0002(12) 0.0108(12)
C32 0.040(2) 0.050(2) 0.0161(16) 0.0033(16) 0.0025(15) 0.0184(18)
C33 0.038(2) 0.044(2) 0.0203(18) 0.0029(16) -0.0026(15) 0.0135(18)
C34 0.0259(18) 0.0256(18) 0.0235(17) 0.0001(14) -0.0007(13) 0.0011(14)
C35 0.0248(17) 0.0248(18) 0.0178(16) -0.0018(14) 0.0039(13) 0.0027(14)
C36 0.0265(18) 0.0239(17) 0.0168(16) -0.0011(13) 0.0010(13) -0.0024(14)
C37 0.0207(16) 0.0222(17) 0.0201(16) 0.0009(13) -0.0006(13) -0.0016(14)
C38 0.0208(16) 0.0202(17) 0.0203(16) -0.0030(13) 0.0003(13) -0.0018(13)
C39 0.0236(16) 0.0239(17) 0.0186(15) 0.0009(13) -0.0018(14) -0.0056(15)
C40 0.0274(18) 0.035(2) 0.0202(16) 0.0025(15) -0.0039(13) 0.0021(15)
C41 0.0235(18) 0.033(2) 0.0221(17) 0.0012(14) 0.0005(14) 0.0050(15)
N42 0.0214(14) 0.0246(15) 0.0139(12) 0.0002(11) -0.0002(10) -0.0002(11)
C43 0.0287(18) 0.0303(19) 0.0225(16) 0.0034(15) -0.0006(14) 0.0062(15)
C44 0.037(2) 0.057(3) 0.031(2) -0.0023(18) 0.0034(17) 0.0224(19)
C45 0.043(2) 0.039(2) 0.050(3) 0.0116(19) 0.0035(18) 0.0113(18)
C46 0.034(2) 0.050(2) 0.045(2) -0.0012(19) -0.0009(18) -0.0049(18)
C47 0.0263(19) 0.0315(19) 0.0168(15) -0.0001(14) -0.0007(13) 0.0014(14)
C48 0.042(2) 0.052(2) 0.0192(17) 0.0000(16) -0.0026(15) 0.0060(18)
C49 0.047(2) 0.034(2) 0.0194(17) -0.0037(15) -0.0031(16) -0.0012(17)
C50 0.039(2) 0.041(2) 0.0258(18) -0.0002(16) 0.0067(16) -0.0030(17)
P60 0.0290(5) 0.0458(6) 0.0223(5) -0.0057(4) 0.0017(4) 0.0084(4)
F61 0.0554(16) 0.203(4) 0.0280(14) -0.0114(17) 0.0049(12) 0.063(2)
F62 0.0518(14) 0.0764(17) 0.0350(12) -0.0182(12) -0.0121(11) 0.0043(13)
F63 0.0352(12) 0.0611(14) 0.0304(11) -0.0078(10) 0.0072(9) 0.0108(11)
F64 0.0375(12) 0.0759(16) 0.0327(12) 0.0057(11) -0.0060(10) -0.0108(11)
F65 0.0612(16) 0.0713(17) 0.0720(18) 0.0382(14) -0.0129(13) -0.0145(14)
F66 0.094(2) 0.0377(13) 0.0612(16) -0.0105(12) -0.0239(14) 0.0126(13)

loop_
_atom_type_symbol
_atom_type_description
_atom_type_scat_dispersion_real
_atom_type_scat_dispersion_imag
_atom_type_scat_source
C C 0.0033 0.0016 'International Tables Vol C Tables 4.2.6.8 and 6.1.1.4'
H H 0.0000 0.0000 'International Tables Vol C Tables 4.2.6.8 and 6.1.1.4'
N N 0.0061 0.0033 'International Tables Vol C Tables 4.2.6.8 and 6.1.1.4'
O O 0.0106 0.0060 'International Tables Vol C Tables 4.2.6.8 and 6.1.1.4'
F F 0.0171 0.0103 'International Tables Vol C Tables 4.2.6.8 and 6.1.1.4'
P P 0.1023 0.0942 'International Tables Vol C Tables 4.2.6.8 and 6.1.1.4'
Pd Pd -0.9988 1.0072 'International Tables Vol C Tables 4.2.6.8 and 6.1.1.4'

loop_
_geom_angle_atom_site_label_1
_geom_angle_atom_site_label_2
_geom_angle_atom_site_label_3
_geom_angle
_geom_angle_site_symmetry_1
_geom_angle_site_symmetry_3
_geom_angle_publ_flag
O1 Pd1 N31 92.61(10) . . ?
O1 Pd1 N42 173.00(9) . . ?
N31 Pd1 N42 80.42(10) . . ?
O1 Pd1 N7 81.41(9) . . ?
N31 Pd1 N7 173.61(10) . . ?
N42 Pd1 N7 105.58(10) . . ?
C1 O1 Pd1 114.23(19) . . ?
O1 C1 C2 123.1(3) . . ?
O1 C1 C6 116.9(3) . . ?
C2 C1 C6 120.0(3) . . ?
C3 C2 C1 116.4(3) . . ?
C3 C2 C14 123.6(3) . . ?
C1 C2 C14 119.9(3) . . ?
C2 C3 C4 124.3(3) . . ?
C5 C4 C3 118.5(3) . . ?
C5 C4 C18 122.6(3) . . ?
C3 C4 C18 118.9(3) . . ?
C4 C5 C6 120.1(3) . . ?
N7 C6 C5 124.7(3) . . ?
N7 C6 C1 115.2(3) . . ?
C5 C6 C1 120.1(3) . . ?
C6 N7 C8 116.9(3) . . ?
C6 N7 Pd1 111.68(19) . . ?
C8 N7 Pd1 131.5(2) . . ?
C9 C8 C13 119.2(3) . . ?
C9 C8 N7 119.5(3) . . ?
C13 C8 N7 121.2(3) . . ?
C10 C9 C8 120.2(3) . . ?
C11 C10 C9 120.2(3) . . ?
C12 C11 C10 120.4(3) . . ?
C11 C12 C13 120.5(3) . . ?
C12 C13 C8 119.4(3) . . ?
C12 C13 C22 120.1(3) . . ?
C8 C13 C22 120.5(3) . . ?
C15 C14 C2 111.7(3) . . ?
C15 C14 C16 107.3(3) . . ?
C2 C14 C16 109.5(3) . . ?
C15 C14 C17 107.9(3) . . ?
C2 C14 C17 109.9(3) . . ?
C16 C14 C17 110.4(3) . . ?
C21 C18 C4 110.4(3) . . ?
C21 C18 C20 109.3(3) . . ?
C4 C18 C20 111.2(3) . . ?
C21 C18 C19 109.5(3) . . ?
C4 C18 C19 109.6(3) . . ?
C20 C18 C19 106.8(3) . . ?
F25 C22 F24 105.9(3) . . ?
F25 C22 F23 105.9(3) . . ?
F24 C22 F23 106.2(3) . . ?
F25 C22 C13 113.8(3) . . ?
F24 C22 C13 112.4(3) . . ?
F23 C22 C13 112.0(3) . . ?
C32 N31 C36 119.2(3) . . ?
C32 N31 Pd1 123.6(2) . . ?
C36 N31 Pd1 116.7(2) . . ?
N31 C32 C33 121.7(3) . . ?
C32 C33 C34 120.5(3) . . ?
C35 C34 C33 116.7(3) . . ?
C35 C34 C43 124.2(3) . . ?
C33 C34 C43 118.9(3) . . ?
C36 C35 C34 120.7(3) . . ?
N31 C36 C35 121.0(3) . . ?
N31 C36 C37 113.4(3) . . ?
C35 C36 C37 125.5(3) . . ?
C38 C37 N42 121.2(3) . . ?
C38 C37 C36 124.7(3) . . ?
N42 C37 C36 114.1(3) . . ?
C37 C38 C39 121.3(3) . . ?
C40 C39 C38 116.0(3) . . ?
C40 C39 C47 122.6(3) . . ?
C38 C39 C47 121.3(3) . . ?
C41 C40 C39 120.8(3) . . ?
N42 C41 C40 123.2(3) . . ?
C41 N42 C37 117.4(3) . . ?
C41 N42 Pd1 127.7(2) . . ?
C37 N42 Pd1 114.89(19) . . ?
C44 C43 C34 112.1(3) . . ?
C44 C43 C45 109.4(3) . . ?
C34 C43 C45 109.4(3) . . ?
C44 C43 C46 109.2(3) . . ?
C34 C43 C46 108.2(3) . . ?
C45 C43 C46 108.5(3) . . ?
C48 C47 C50 109.3(3) . . ?
C48 C47 C39 111.4(3) . . ?
C50 C47 C39 108.6(3) . . ?
C48 C47 C49 108.2(3) . . ?
C50 C47 C49 109.9(3) . . ?
C39 C47 C49 109.4(3) . . ?
F65 P60 F61 89.84(17) . . ?
F65 P60 F66 179.04(16) . . ?
F61 P60 F66 91.06(17) . . ?
F65 P60 F64 90.75(13) . . ?
F61 P60 F64 89.93(14) . . ?
F66 P60 F64 88.93(13) . . ?
F65 P60 F63 89.86(14) . . ?
F61 P60 F63 179.65(19) . . ?
F66 P60 F63 89.23(13) . . ?
F64 P60 F63 89.89(11) . . ?
F65 P60 F62 89.32(13) . . ?
F61 P60 F62 90.47(14) . . ?
F66 P60 F62 90.99(13) . . ?
F64 P60 F62 179.60(14) . . ?
F63 P60 F62 89.71(12) . . ?

loop_
_geom_bond_atom_site_label_1
_geom_bond_atom_site_label_2
_geom_bond_distance
_geom_bond_site_symmetry_2
_geom_bond_publ_flag
Pd1 O1 1.983(2) . ?
Pd1 N31 1.994(2) . ?
Pd1 N42 2.009(2) . ?
Pd1 N7 2.021(2) . ?
O1 C1 1.307(4) . ?
C1 C2 1.422(4) . ?
C1 C6 1.439(4) . ?
C2 C3 1.381(4) . ?
C2 C14 1.533(4) . ?
C3 C4 1.439(4) . ?
C4 C5 1.355(4) . ?
C4 C18 1.528(4) . ?
C5 C6 1.422(4) . ?
C6 N7 1.360(4) . ?
N7 C8 1.424(4) . ?
C8 C9 1.397(5) . ?
C8 C13 1.403(5) . ?
C9 C10 1.384(5) . ?
C10 C11 1.377(5) . ?
C11 C12 1.375(5) . ?
C12 C13 1.392(5) . ?
C13 C22 1.491(5) . ?
C14 C15 1.528(4) . ?
C14 C16 1.535(4) . ?
C14 C17 1.538(5) . ?
C18 C21 1.525(5) . ?
C18 C20 1.535(5) . ?
C18 C19 1.543(5) . ?
C22 F25 1.338(4) . ?
C22 F24 1.338(4) . ?
C22 F23 1.340(4) . ?
N31 C32 1.345(4) . ?
N31 C36 1.353(4) . ?
C32 C33 1.373(5) . ?
C33 C34 1.397(4) . ?
C34 C35 1.393(4) . ?
C34 C43 1.528(4) . ?
C35 C36 1.381(4) . ?
C36 C37 1.481(4) . ?
C37 C38 1.372(4) . ?
C37 N42 1.381(4) . ?
C38 C39 1.399(4) . ?
C39 C40 1.388(5) . ?
C39 C47 1.531(4) . ?
C40 C41 1.370(4) . ?
C41 N42 1.337(4) . ?
C43 C44 1.522(5) . ?
C43 C45 1.532(5) . ?
C43 C46 1.537(5) . ?
C47 C48 1.527(4) . ?
C47 C50 1.530(4) . ?
C47 C49 1.537(5) . ?
P60 F65 1.581(3) . ?
P60 F61 1.582(2) . ?
P60 F66 1.589(3) . ?
P60 F64 1.593(2) . ?
P60 F63 1.595(2) . ?
P60 F62 1.601(2) . ?
